data_4077404
loop_
_publ_author_name
'Song, Kyu Ho'
'Jung, Il'
'Lee, Shim Sung'
'Park, Ki-Min'
'Ishikawa, Mitsuo'
'Kang, Sang Ook'
'Ko, Jaejung'

_publ_section_title
;
 Palladium-Catalyzed Double-Silylation Reactions of
 3,4-Carboranylene-1,1,2,2-tetraethyl-1,2-disilacyclobut-3-ene
;
_journal_issue 26
_journal_name_full Organometallics
_journal_page_first 5537
_journal_paper_doi 10.1021/om010535g
_journal_volume 20
_journal_year 2001
_chemical_formula_sum 'C24 H36 B10 O2 Si'
_chemical_formula_weight 492.72
_chemical_name_systematic
; 
 ? 
;
_space_group_IT_number 2
_symmetry_cell_setting triclinic
_symmetry_space_group_name_Hall '-P 1'
_symmetry_space_group_name_H-M 'P -1'
_atom_sites_solution_hydrogens geom
_atom_sites_solution_primary direct
_atom_sites_solution_secondary difmap
_audit_creation_method SHELXL-97
_cell_angle_alpha 75.755(2)
_cell_angle_beta 74.570(2)
_cell_angle_gamma 73.167(2)
_cell_formula_units_Z 2
_cell_length_a 10.6814(9)
_cell_length_b 11.6686(11)
_cell_length_c 12.4992(12)
_cell_measurement_reflns_used 9323
_cell_measurement_temperature 296(2)
_cell_measurement_theta_max 28.30
_cell_measurement_theta_min 1.72
_cell_volume 1413.0(2)
_computing_cell_refinement 'Bruker SMART'
_computing_data_collection 'Bruker SMART'
_computing_data_reduction 'Bruker SHELXTL'
_computing_molecular_graphics 'Bruker SHELXTL'
_computing_publication_material 'Bruker SHELXTL'
_computing_structure_refinement 'SHELXL-97 (Sheldrick, 1997)'
_computing_structure_solution 'SHELXS-97 (Sheldrick, 1990)'
_diffrn_ambient_temperature 296(2)
_diffrn_measured_fraction_theta_full 0.929
_diffrn_measured_fraction_theta_max 0.929
_diffrn_measurement_device_type 'CCD area detector'
_diffrn_measurement_method 'phi and omega scans'
_diffrn_radiation_monochromator graphite
_diffrn_radiation_source 'fine-focus sealed tube'
_diffrn_radiation_type MoK\a
_diffrn_radiation_wavelength 0.71073
_diffrn_reflns_av_R_equivalents 0.0298
_diffrn_reflns_av_sigmaI/netI 0.0542
_diffrn_reflns_limit_h_max 14
_diffrn_reflns_limit_h_min -11
_diffrn_reflns_limit_k_max 15
_diffrn_reflns_limit_k_min -9
_diffrn_reflns_limit_l_max 15
_diffrn_reflns_limit_l_min -15
_diffrn_reflns_number 9323
_diffrn_reflns_theta_full 28.30
_diffrn_reflns_theta_max 28.30
_diffrn_reflns_theta_min 1.72
_exptl_absorpt_coefficient_mu 0.105
_exptl_absorpt_correction_type none
_exptl_crystal_colour colorless
_exptl_crystal_density_diffrn 1.158
_exptl_crystal_density_method 'not measured'
_exptl_crystal_description block
_exptl_crystal_F_000 520
_exptl_crystal_size_max 0.10
_exptl_crystal_size_mid 0.20
_exptl_crystal_size_min 0.30
_refine_diff_density_max 0.248
_refine_diff_density_min -0.250
_refine_diff_density_rms 0.041
_refine_ls_extinction_method none
_refine_ls_goodness_of_fit_ref 1.022
_refine_ls_hydrogen_treatment mixed
_refine_ls_matrix_type full
_refine_ls_number_parameters 334
_refine_ls_number_reflns 6541
_refine_ls_number_restraints 0
_refine_ls_restrained_S_all 1.022
_refine_ls_R_factor_all 0.1029
_refine_ls_R_factor_gt 0.0542
_refine_ls_shift/su_max 0.000
_refine_ls_shift/su_mean 0.000
_refine_ls_structure_factor_coef Fsqd
_refine_ls_weighting_details 'calc w=1/[\s^2^(Fo^2^)+(0.0766P)^2^+0.1014P] where P=(Fo^2^+2Fc^2^)/3''
_refine_ls_weighting_scheme calc
_refine_ls_wR_factor_gt 0.1338
_refine_ls_wR_factor_ref 0.1571
_reflns_number_gt 3963
_reflns_number_total 6541
_reflns_threshold_expression >2sigma(I)
_cod_data_source_file om010535g.cif
_cod_data_source_block 6,7-carboranylene-1,5-bis(styrenyl)-2,4-dioxa-3,3-diethyl-3-_silacyclohept-6-ene_(11)
_cod_depositor_comments
;
The following automatic conversions were performed:

'_symmetry_cell_setting' value 'Triclinic' changed to 'triclinic'
according to /home/saulius/struct/CIF-dictionaries/cif_core.dic
dictionary named 'cif_core.dic' version 2.4.2 from 2011-04-26.

Automatic conversion script
Id: cif_fix_values 1715 2011-07-08 13:25:40Z adriana 
;
_cod_original_sg_symbol_H-M P-1
_cod_database_code 4077404

loop_
_symmetry_equiv_pos_as_xyz
'x, y, z'
'-x, -y, -z'

loop_
_atom_site_label
_atom_site_type_symbol
_atom_site_fract_x
_atom_site_fract_y
_atom_site_fract_z
_atom_site_U_iso_or_equiv
_atom_site_adp_type
_atom_site_occupancy
_atom_site_symmetry_multiplicity
_atom_site_calc_flag
_atom_site_refinement_flags
Si Si 0.93987(6) 0.85009(5) 0.38653(5) 0.04454(18) Uani 1 1 d .
O1 O 0.85330(13) 0.76975(13) 0.35614(12) 0.0460(4) Uani 1 1 d .
O2 O 0.87970(14) 0.85110(13) 0.52286(12) 0.0469(4) Uani 1 1 d .
B1 B 0.4468(3) 0.6471(3) 0.6463(2) 0.0600(7) Uani 1 1 d .
H1 H 0.3623 0.6281 0.6564 0.072 Uiso 1 1 calc R
B2 B 0.5286(3) 0.6151(3) 0.7595(2) 0.0567(7) Uani 1 1 d .
H2 H 0.4908 0.5777 0.8340 0.068 Uiso 1 1 calc R
B3 B 0.5973(3) 0.5320(3) 0.6475(2) 0.0570(7) Uani 1 1 d .
H3 H 0.5994 0.4472 0.6584 0.068 Uiso 1 1 calc R
B4 B 0.4607(3) 0.7688(3) 0.7016(2) 0.0559(7) Uani 1 1 d .
H4 H 0.3845 0.8195 0.7425 0.067 Uiso 1 1 calc R
B5 B 0.6179(3) 0.7265(2) 0.7380(2) 0.0498(6) Uani 1 1 d .
H5 H 0.6318 0.7527 0.8001 0.060 Uiso 1 1 calc R
B6 B 0.5686(3) 0.6329(2) 0.5214(2) 0.0504(6) Uani 1 1 d .
H6 H 0.5539 0.6062 0.4600 0.060 Uiso 1 1 calc R
B7 B 0.5941(2) 0.8280(2) 0.6102(2) 0.0454(6) Uani 1 1 d .
H7 H 0.5962 0.9120 0.5981 0.055 Uiso 1 1 calc R
B8 B 0.7284(3) 0.5935(2) 0.5550(2) 0.0458(6) Uani 1 1 d .
H8 H 0.8056 0.5460 0.5121 0.055 Uiso 1 1 calc R
B9 B 0.4868(2) 0.7790(2) 0.5541(2) 0.0501(6) Uani 1 1 d .
H9 H 0.4258 0.8361 0.5107 0.060 Uiso 1 1 calc R
B10 B 0.7026(3) 0.5821(2) 0.7030(2) 0.0494(6) Uani 1 1 d .
H10 H 0.7657 0.5260 0.7449 0.059 Uiso 1 1 calc R
C1 C 0.73294(19) 0.71117(18) 0.61457(17) 0.0395(5) Uani 1 1 d .
C2 C 0.65449(19) 0.74106(18) 0.50536(17) 0.0391(5) Uani 1 1 d .
C3 C 0.71108(19) 0.80730(19) 0.38577(16) 0.0412(5) Uani 1 1 d .
H3A H 0.6863 0.8933 0.3855 0.049 Uiso 1 1 calc R
C4 C 0.6543(2) 0.7844(2) 0.29785(17) 0.0443(5) Uani 1 1 d .
H4A H 0.6841 0.7051 0.2778 0.053 Uiso 1 1 calc R
C5 C 0.5654(2) 0.8677(2) 0.24656(18) 0.0488(5) Uani 1 1 d .
H5A H 0.5424 0.9476 0.2644 0.059 Uiso 1 1 calc R
C6 C 0.4977(2) 0.8515(2) 0.16512(17) 0.0488(5) Uani 1 1 d .
C7 C 0.5258(3) 0.7438(2) 0.1261(2) 0.0649(7) Uani 1 1 d .
H7A H 0.5952 0.6765 0.1502 0.078 Uiso 1 1 calc R
C8 C 0.4556(3) 0.7318(3) 0.0529(2) 0.0822(9) Uani 1 1 d .
H8A H 0.4766 0.6564 0.0266 0.099 Uiso 1 1 calc R
C9 C 0.3565(3) 0.8264(3) 0.0179(2) 0.0801(9) Uani 1 1 d .
H9A H 0.3069 0.8172 -0.0319 0.096 Uiso 1 1 calc R
C10 C 0.3284(3) 0.9337(3) 0.0537(2) 0.0801(8) Uani 1 1 d .
H10A H 0.2596 1.0007 0.0282 0.096 Uiso 1 1 calc R
C11 C 0.3985(3) 0.9471(3) 0.1270(2) 0.0695(7) Uani 1 1 d .
H11 H 0.3780 1.0235 0.1515 0.083 Uiso 1 1 calc R
C12 C 0.9056(2) 1.0094(2) 0.3130(2) 0.0607(6) Uani 1 1 d .
H12A H 0.8174 1.0509 0.3464 0.073 Uiso 1 1 calc R
H12B H 0.9681 1.0484 0.3233 0.073 Uiso 1 1 calc R
C13 C 0.9151(3) 1.0222(3) 0.1865(2) 0.0852(9) Uani 1 1 d .
H13A H 0.8964 1.1069 0.1525 0.102 Uiso 1 1 calc R
H13B H 0.8511 0.9852 0.1754 0.102 Uiso 1 1 calc R
H13C H 1.0035 0.9824 0.1520 0.102 Uiso 1 1 calc R
C14 C 1.1166(2) 0.7689(2) 0.3563(2) 0.0583(6) Uani 1 1 d .
H14A H 1.1237 0.6831 0.3817 0.070 Uiso 1 1 calc R
H14B H 1.1504 0.7826 0.2762 0.070 Uiso 1 1 calc R
C15 C 1.2028(3) 0.8092(3) 0.4132(3) 0.0877(9) Uani 1 1 d .
H15A H 1.2940 0.7641 0.3950 0.105 Uiso 1 1 calc R
H15B H 1.1707 0.7942 0.4936 0.105 Uiso 1 1 calc R
H15C H 1.1979 0.8946 0.3868 0.105 Uiso 1 1 calc R
C16 C 0.8726(2) 0.73851(19) 0.59646(17) 0.0429(5) Uani 1 1 d .
H16 H 0.9401 0.6749 0.5637 0.051 Uiso 1 1 calc R
C17 C 0.9009(2) 0.7426(2) 0.70589(18) 0.0485(5) Uani 1 1 d .
H17 H 0.8532 0.8126 0.7398 0.058 Uiso 1 1 calc R
C18 C 0.9859(2) 0.6579(2) 0.75978(19) 0.0525(6) Uani 1 1 d .
H18 H 1.0363 0.5895 0.7243 0.063 Uiso 1 1 calc R
C19 C 1.0100(2) 0.6595(2) 0.87028(18) 0.0513(5) Uani 1 1 d .
C20 C 1.1306(3) 0.5954(3) 0.8995(2) 0.0673(7) Uani 1 1 d .
H20 H 1.1976 0.5483 0.8485 0.081 Uiso 1 1 calc R
C21 C 1.1554(3) 0.5988(3) 1.0017(2) 0.0819(9) Uani 1 1 d .
H21 H 1.2400 0.5548 1.0207 0.098 Uiso 1 1 calc R
C22 C 1.0608(3) 0.6639(3) 1.0756(2) 0.0815(9) Uani 1 1 d .
H22 H 1.0786 0.6659 1.1464 0.098 Uiso 1 1 calc R
C23 C 0.9409(3) 0.7261(3) 1.0485(2) 0.0754(8) Uani 1 1 d .
H23 H 0.8742 0.7724 1.1003 0.090 Uiso 1 1 calc R
C24 C 0.9145(3) 0.7231(2) 0.9471(2) 0.0651(7) Uani 1 1 d .
H24 H 0.8288 0.7657 0.9298 0.078 Uiso 1 1 calc R

loop_
_atom_site_aniso_label
_atom_site_aniso_U_11
_atom_site_aniso_U_22
_atom_site_aniso_U_33
_atom_site_aniso_U_23
_atom_site_aniso_U_13
_atom_site_aniso_U_12
Si 0.0403(3) 0.0500(4) 0.0481(4) -0.0081(3) -0.0159(3) -0.0129(3)
O1 0.0405(7) 0.0559(9) 0.0473(8) -0.0139(7) -0.0129(6) -0.0129(7)
O2 0.0511(8) 0.0495(9) 0.0477(8) -0.0098(7) -0.0159(7) -0.0179(7)
B1 0.0516(15) 0.079(2) 0.0572(16) -0.0059(14) -0.0169(13) -0.0286(14)
B2 0.0602(16) 0.0670(18) 0.0463(15) -0.0011(13) -0.0130(12) -0.0266(14)
B3 0.0680(17) 0.0528(15) 0.0603(17) -0.0016(13) -0.0230(14) -0.0287(14)
B4 0.0444(14) 0.0733(19) 0.0496(15) -0.0152(13) -0.0086(12) -0.0111(13)
B5 0.0533(15) 0.0589(16) 0.0410(13) -0.0115(12) -0.0131(11) -0.0146(12)
B6 0.0549(15) 0.0539(15) 0.0556(15) -0.0080(12) -0.0233(12) -0.0242(12)
B7 0.0451(13) 0.0465(14) 0.0467(14) -0.0125(11) -0.0140(11) -0.0067(11)
B8 0.0527(14) 0.0383(13) 0.0529(14) -0.0094(11) -0.0219(12) -0.0102(11)
B9 0.0406(13) 0.0598(16) 0.0532(15) -0.0086(12) -0.0182(11) -0.0108(11)
B10 0.0547(15) 0.0469(14) 0.0497(14) -0.0006(11) -0.0233(12) -0.0126(12)
C1 0.0430(11) 0.0415(11) 0.0404(11) -0.0075(9) -0.0194(9) -0.0098(9)
C2 0.0385(10) 0.0435(11) 0.0429(11) -0.0109(9) -0.0176(9) -0.0107(9)
C3 0.0407(11) 0.0448(12) 0.0426(11) -0.0085(9) -0.0160(9) -0.0103(9)
C4 0.0454(11) 0.0519(12) 0.0402(11) -0.0095(9) -0.0136(9) -0.0138(10)
C5 0.0511(12) 0.0564(13) 0.0453(12) -0.0117(10) -0.0165(10) -0.0147(10)
C6 0.0481(12) 0.0655(15) 0.0377(11) -0.0062(10) -0.0151(9) -0.0181(11)
C7 0.0821(18) 0.0636(16) 0.0595(15) -0.0109(12) -0.0364(14) -0.0143(14)
C8 0.117(2) 0.082(2) 0.0704(19) -0.0149(15) -0.0458(18) -0.0351(19)
C9 0.091(2) 0.110(2) 0.0605(17) -0.0031(17) -0.0409(15) -0.0437(19)
C10 0.0723(18) 0.100(2) 0.0743(19) -0.0015(17) -0.0442(15) -0.0158(16)
C11 0.0688(16) 0.0741(18) 0.0721(18) -0.0131(14) -0.0339(14) -0.0097(14)
C12 0.0581(14) 0.0550(14) 0.0746(17) 0.0000(12) -0.0271(13) -0.0200(12)
C13 0.090(2) 0.080(2) 0.0703(19) 0.0146(16) -0.0163(16) -0.0214(17)
C14 0.0475(13) 0.0682(16) 0.0624(15) -0.0151(12) -0.0166(11) -0.0115(11)
C15 0.0493(15) 0.121(3) 0.108(2) -0.045(2) -0.0279(15) -0.0124(16)
C16 0.0433(11) 0.0470(12) 0.0456(12) -0.0102(9) -0.0186(9) -0.0121(9)
C17 0.0497(12) 0.0578(14) 0.0476(12) -0.0135(10) -0.0181(10) -0.0172(11)
C18 0.0484(12) 0.0682(15) 0.0479(12) -0.0111(11) -0.0179(10) -0.0171(11)
C19 0.0536(13) 0.0635(14) 0.0448(12) -0.0049(11) -0.0195(10) -0.0223(11)
C20 0.0620(15) 0.0839(18) 0.0607(16) -0.0081(14) -0.0275(13) -0.0154(14)
C21 0.082(2) 0.105(2) 0.0691(19) 0.0008(17) -0.0472(17) -0.0236(18)
C22 0.111(2) 0.097(2) 0.0549(16) -0.0037(16) -0.0406(17) -0.040(2)
C23 0.097(2) 0.084(2) 0.0522(15) -0.0186(14) -0.0169(15) -0.0270(17)
C24 0.0658(16) 0.0801(18) 0.0542(15) -0.0124(13) -0.0195(12) -0.0186(14)

loop_
_atom_type_symbol
_atom_type_description
_atom_type_scat_dispersion_real
_atom_type_scat_dispersion_imag
_atom_type_scat_source
C C 0.0033 0.0016 'International Tables Vol C Tables 4.2.6.8 and 6.1.1.4'
H H 0.0000 0.0000 'International Tables Vol C Tables 4.2.6.8 and 6.1.1.4'
B B 0.0013 0.0007 'International Tables Vol C Tables 4.2.6.8 and 6.1.1.4'
O O 0.0106 0.0060 'International Tables Vol C Tables 4.2.6.8 and 6.1.1.4'
Si Si 0.0817 0.0704 'International Tables Vol C Tables 4.2.6.8 and 6.1.1.4'

loop_
_geom_angle_atom_site_label_1
_geom_angle_atom_site_label_2
_geom_angle_atom_site_label_3
_geom_angle
O2 Si O1 103.52(7)
O2 Si C14 112.52(10)
O1 Si C14 107.15(10)
O2 Si C12 106.98(10)
O1 Si C12 112.22(9)
C14 Si C12 114.02(12)
C3 O1 Si 117.35(12)
C16 O2 Si 118.15(12)
B6 B1 B2 108.47(19)
B6 B1 B9 60.25(15)
B2 B1 B9 107.80(19)
B6 B1 B3 59.88(16)
B2 B1 B3 60.24(16)
B9 B1 B3 107.68(19)
B6 B1 B4 108.42(19)
B2 B1 B4 60.10(15)
B9 B1 B4 59.74(15)
B3 B1 B4 108.12(18)
B5 B2 B1 108.20(19)
B5 B2 B10 60.15(15)
B1 B2 B10 107.45(19)
B5 B2 B3 108.06(19)
B1 B2 B3 60.09(16)
B10 B2 B3 59.44(15)
B5 B2 B4 59.67(15)
B1 B2 B4 60.45(16)
B10 B2 B4 107.52(18)
B3 B2 B4 108.28(19)
B10 B3 B6 108.32(18)
B10 B3 B8 60.41(14)
B6 B3 B8 60.22(14)
B10 B3 B1 107.6(2)
B6 B3 B1 59.59(16)
B8 B3 B1 107.77(19)
B10 B3 B2 60.08(15)
B6 B3 B2 107.8(2)
B8 B3 B2 108.42(18)
B1 B3 B2 59.67(16)
B5 B4 B9 108.06(18)
B5 B4 B7 60.24(14)
B9 B4 B7 60.08(14)
B5 B4 B2 59.60(15)
B9 B4 B2 107.3(2)
B7 B4 B2 107.56(19)
B5 B4 B1 107.3(2)
B9 B4 B1 59.73(16)
B7 B4 B1 107.62(19)
B2 B4 B1 59.45(16)
C1 B5 B2 105.60(18)
C1 B5 B4 105.72(17)
B2 B5 B4 60.73(15)
C1 B5 B10 58.30(13)
B2 B5 B10 60.23(15)
B4 B5 B10 108.42(19)
C1 B5 B7 58.57(13)
B2 B5 B7 108.41(18)
B4 B5 B7 60.20(14)
B10 B5 B7 106.99(18)
C2 B6 B1 105.53(18)
C2 B6 B3 105.55(16)
B1 B6 B3 60.53(16)
C2 B6 B9 58.26(13)
B1 B6 B9 60.24(16)
B3 B6 B9 108.2(2)
C2 B6 B8 58.80(12)
B1 B6 B8 108.43(18)
B3 B6 B8 60.10(14)
B9 B6 B8 107.22(17)
C1 B7 C2 59.43(12)
C1 B7 B4 105.50(18)
C2 B7 B4 105.07(18)
C1 B7 B5 58.94(13)
C2 B7 B5 106.22(17)
B4 B7 B5 59.55(14)
C1 B7 B9 105.72(17)
C2 B7 B9 57.88(13)
B4 B7 B9 59.95(14)
B5 B7 B9 107.41(18)
C2 B8 C1 59.24(12)
C2 B8 B3 105.24(18)
C1 B8 B3 104.44(18)
C2 B8 B6 58.83(13)
C1 B8 B6 105.86(17)
B3 B8 B6 59.67(15)
C2 B8 B10 105.44(17)
C1 B8 B10 57.77(13)
B3 B8 B10 59.45(15)
B6 B8 B10 107.13(19)
C2 B9 B1 105.62(18)
C2 B9 B6 59.13(13)
B1 B9 B6 59.51(16)
C2 B9 B4 106.61(17)
B1 B9 B4 60.53(16)
B6 B9 B4 108.45(19)
C2 B9 B7 59.82(13)
B1 B9 B7 108.17(18)
B6 B9 B7 108.52(17)
B4 B9 B7 59.97(14)
C1 B10 B3 106.64(17)
C1 B10 B5 59.18(13)
B3 B10 B5 108.47(19)
C1 B10 B2 105.79(18)
B3 B10 B2 60.49(16)
B5 B10 B2 59.61(15)
C1 B10 B8 59.92(13)
B3 B10 B8 60.14(14)
B5 B10 B8 108.82(17)
B2 B10 B8 108.53(18)
C16 C1 B10 118.61(16)
C16 C1 C2 121.17(16)
B10 C1 C2 109.41(15)
C16 C1 B7 119.92(16)
B10 C1 B7 113.60(17)
C2 C1 B7 61.06(12)
C16 C1 B5 120.72(16)
B10 C1 B5 62.52(15)
C2 C1 B5 110.27(15)
B7 C1 B5 62.49(14)
C16 C1 B8 116.66(17)
B10 C1 B8 62.31(14)
C2 C1 B8 59.69(12)
B7 C1 B8 112.43(15)
B5 C1 B8 113.46(17)
C3 C2 B9 117.40(16)
C3 C2 C1 122.03(15)
B9 C2 C1 109.31(16)
C3 C2 B8 121.02(17)
B9 C2 B8 113.66(17)
C1 C2 B8 61.07(12)
C3 C2 B6 120.70(16)
B9 C2 B6 62.61(14)
C1 C2 B6 110.06(15)
B8 C2 B6 62.37(13)
C3 C2 B7 116.22(16)
B9 C2 B7 62.30(14)
C1 C2 B7 59.52(12)
B8 C2 B7 112.29(16)
B6 C2 B7 113.33(17)
O1 C3 C4 108.57(16)
O1 C3 C2 111.80(15)
C4 C3 C2 111.17(16)
C5 C4 C3 123.3(2)
C4 C5 C6 127.2(2)
C7 C6 C11 117.8(2)
C7 C6 C5 123.2(2)
C11 C6 C5 119.0(2)
C8 C7 C6 120.9(2)
C9 C8 C7 120.4(3)
C10 C9 C8 119.7(2)
C9 C10 C11 120.4(3)
C6 C11 C10 120.7(3)
C13 C12 Si 113.13(19)
C15 C14 Si 112.75(18)
O2 C16 C17 108.56(16)
O2 C16 C1 111.21(15)
C17 C16 C1 110.97(17)
C18 C17 C16 125.3(2)
C17 C18 C19 125.3(2)
C24 C19 C20 118.2(2)
C24 C19 C18 121.9(2)
C20 C19 C18 120.0(2)
C19 C20 C21 120.4(3)
C22 C21 C20 120.6(3)
C23 C22 C21 119.6(3)
C22 C23 C24 120.4(3)
C19 C24 C23 120.8(3)

loop_
_geom_bond_atom_site_label_1
_geom_bond_atom_site_label_2
_geom_bond_distance
Si O2 1.6552(16)
Si O1 1.6560(14)
Si C14 1.834(2)
Si C12 1.838(2)
O1 C3 1.425(2)
O2 C16 1.416(2)
B1 B6 1.755(4)
B1 B2 1.764(4)
B1 B9 1.768(4)
B1 B3 1.771(4)
B1 B4 1.782(4)
B2 B5 1.756(4)
B2 B10 1.767(4)
B2 B3 1.774(4)
B2 B4 1.776(4)
B3 B10 1.755(3)
B3 B6 1.760(4)
B3 B8 1.768(4)
B4 B5 1.757(4)
B4 B9 1.768(4)
B4 B7 1.769(4)
B5 C1 1.709(3)
B5 B10 1.766(4)
B5 B7 1.769(3)
B6 C2 1.709(3)
B6 B9 1.768(4)
B6 B8 1.770(3)
B7 C1 1.702(3)
B7 C2 1.729(3)
B7 B9 1.771(3)
B8 C2 1.709(3)
B8 C1 1.732(3)
B8 B10 1.772(4)
B9 C2 1.694(3)
B10 C1 1.693(3)
C1 C16 1.562(3)
C1 C2 1.701(3)
C2 C3 1.555(3)
C3 C4 1.497(3)
C4 C5 1.319(3)
C5 C6 1.470(3)
C6 C7 1.383(3)
C6 C11 1.384(3)
C7 C8 1.382(3)
C8 C9 1.365(4)
C9 C10 1.358(4)
C10 C11 1.388(3)
C12 C13 1.530(4)
C14 C15 1.529(3)
C16 C17 1.491(3)
C17 C18 1.316(3)
C18 C19 1.476(3)
C19 C24 1.379(3)
C19 C20 1.382(3)
C20 C21 1.384(3)
C21 C22 1.363(4)
C22 C23 1.362(4)
C23 C24 1.381(3)
